data_9007758
loop_
_publ_author_name
'Skowron, A.'
'Brown, I. D.'

_publ_section_title
;
 Refinement of the structure of boulangerite, Pb5Sb4S11
;
_journal_name_full 'Acta Crystallographica, Section C'
_journal_page_first 531
_journal_page_last 534
_journal_paper_doi 10.1107/S0108270189008334
_journal_volume 46
_journal_year 1990
_chemical_compound_source Synthetic
_chemical_formula_sum 'Pb4.65 S11 Sb4.35'
_chemical_name_mineral Boulangerite
_space_group_IT_number 62
_symmetry_space_group_name_Hall '-P 2c 2n'
_symmetry_space_group_name_H-M 'P n a m'
_cell_angle_alpha 90
_cell_angle_beta 90
_cell_angle_gamma 90
_cell_length_a 23.490
_cell_length_b 21.245
_cell_length_c 4.020
_cell_formula_units_Z 4
_cell_volume 2006.161
_database_code_amcsd 0010118
_exptl_crystal_density_diffrn 6.111
_cod_original_formula_sum 'Sb4.35 Pb4.65 S11'
_cod_database_code 9007758

loop_
_space_group_symop_operation_xyz
x,y,z
x,y,1/2-z
-x,-y,1/2+z
1/2-x,1/2+y,1/2+z
1/2+x,1/2-y,1/2-z
1/2+x,1/2-y,z
1/2-x,1/2+y,-z
-x,-y,-z

loop_
_atom_site_label
_atom_site_fract_x
_atom_site_fract_y
_atom_site_fract_z
_atom_site_occupancy
_atom_site_U_iso_or_equiv
SbM1 0.26750 0.55050 0.75000 0.76000 0.03500
PbM1 0.26750 0.55050 0.75000 0.24000 0.03500
SbM2 0.43250 0.45800 0.75000 0.50000 0.03700
PbM2 0.43250 0.45800 0.75000 0.50000 0.03700
SbM3 0.59750 0.36880 0.75000 0.41000 0.03100
PbM3 0.59750 0.36880 0.75000 0.59000 0.03100
SbM1O 0.46250 0.28890 0.75000 1.00000 0.03100
SbM11 0.29530 0.38200 0.75000 1.00000 0.04300
SbM12 0.12900 0.48550 0.75000 0.68000 0.03200
PbM12 0.12900 0.48550 0.75000 0.32000 0.03200
PbM13 0.00210 0.61790 0.75000 1.00000 0.03200
PbM14 0.16020 0.30620 0.25000 1.00000 0.02100
PbM15 0.32290 0.20800 0.25000 1.00000 0.02200
S1 0.67430 0.34540 0.25000 1.00000 0.02200
S2 0.51660 0.43040 0.25000 1.00000 0.02200
S3 0.36200 0.51470 0.25000 1.00000 0.02100
S4 0.20570 0.59620 0.25000 1.00000 0.03300
S10 0.41370 0.18760 0.75000 1.00000 0.01700
S11 0.24860 0.27800 0.75000 1.00000 0.01500
S12 0.08780 0.37170 0.75000 1.00000 0.01500
S13 0.05930 0.51260 0.25000 1.00000 0.03300
S14 0.21800 0.41870 0.25000 1.00000 0.02400
S15 0.37250 0.33190 0.25000 1.00000 0.03000
S16 0.52930 0.25310 0.25000 1.00000 0.02300

loop_
_cod_related_entry_id
_cod_related_entry_database
_cod_related_entry_code
1 AMCSD 0010118
